data_7229994
loop_
_publ_author_name
'Kakkar, Shubhangi'
'Bhattacharya, Biswajit'
'Reddy, C. Malla'
'Ghosh, Soumyajit'

_publ_section_title
;
 Tuning mechanical behaviour by controlling the structure of a series of
 theophylline co-crystals
;
_journal_issue 8
_journal_name_full CrystEngComm
_journal_page_first 1101
_journal_paper_doi 10.1039/C7CE01915G
_journal_volume 20
_journal_year 2018
_chemical_formula_moiety 'C7 H4 Cl N O4, C7 H8 N4 O2'
_chemical_formula_sum 'C14 H12 Cl N5 O6'
_chemical_formula_weight 381.74
_chemical_melting_point 484.18
_chemical_name_common 'Theophylline:4chloro3nitrobenzoic acid'
_space_group_IT_number 2
_space_group_name_Hall '-P 1'
_space_group_name_H-M_alt 'P -1'
_symmetry_cell_setting triclinic
_symmetry_space_group_name_Hall '-P 1'
_symmetry_space_group_name_H-M 'P -1'
_atom_sites_solution_hydrogens geom
_atom_sites_solution_primary direct
_atom_sites_solution_secondary difmap
_audit_creation_method SHELXL-97
_audit_update_record
;
2012-12-10 deposited with the CCDC.
2018-01-17 downloaded from the CCDC.
;
_cell_angle_alpha 69.6240(10)
_cell_angle_beta 81.8190(10)
_cell_angle_gamma 86.3240(10)
_cell_formula_units_Z 4
_cell_length_a 7.0637(4)
_cell_length_b 15.1470(8)
_cell_length_c 15.4381(8)
_cell_measurement_reflns_used 9969
_cell_measurement_temperature 100
_cell_measurement_theta_max 28.01
_cell_measurement_theta_min 2.34
_cell_volume 1532.48(14)
_computing_cell_refinement 'Bruker SMART'
_computing_data_collection 'Bruker SMART'
_computing_data_reduction 'Bruker SAINT'
_computing_molecular_graphics 'Bruker SHELXTL'
_computing_publication_material 'Bruker SHELXTL'
_computing_structure_refinement 'SHELXL-97 (Sheldrick, 1997)'
_computing_structure_solution 'SHELXS-97 (Sheldrick, 1990)'
_diffrn_ambient_temperature 100
_diffrn_measured_fraction_theta_full 0.999
_diffrn_measured_fraction_theta_max 0.999
_diffrn_measurement_device_type 'BRUKER KAPPA APEX II DUO'
_diffrn_measurement_method 'phi and omega scans'
_diffrn_radiation_monochromator graphite
_diffrn_radiation_source 'fine-focus sealed tube'
_diffrn_radiation_type MoK\a
_diffrn_radiation_wavelength 0.71073
_diffrn_reflns_av_R_equivalents 0.0218
_diffrn_reflns_av_sigmaI/netI 0.0236
_diffrn_reflns_limit_h_max 9
_diffrn_reflns_limit_h_min -9
_diffrn_reflns_limit_k_max 19
_diffrn_reflns_limit_k_min -13
_diffrn_reflns_limit_l_max 19
_diffrn_reflns_limit_l_min -16
_diffrn_reflns_number 20410
_diffrn_reflns_theta_full 27.00
_diffrn_reflns_theta_max 27.00
_diffrn_reflns_theta_min 2.34
_diffrn_standards_decay_% 0
_diffrn_standards_interval_count 0
_diffrn_standards_interval_time 0
_diffrn_standards_number 0
_exptl_absorpt_coefficient_mu 0.297
_exptl_absorpt_correction_T_max 0.940
_exptl_absorpt_correction_T_min 0.867
_exptl_absorpt_correction_type multi-scan
_exptl_absorpt_process_details 'multi-scan absorption correction'
_exptl_crystal_colour 'pale yellow'
_exptl_crystal_density_diffrn 1.655
_exptl_crystal_density_method 'not measured'
_exptl_crystal_description block
_exptl_crystal_F_000 784
_exptl_crystal_size_max 0.55
_exptl_crystal_size_mid 0.40
_exptl_crystal_size_min 0.21
_refine_diff_density_max 0.346
_refine_diff_density_min -0.324
_refine_diff_density_rms 0.052
_refine_ls_extinction_method none
_refine_ls_goodness_of_fit_ref 1.053
_refine_ls_hydrogen_treatment constr
_refine_ls_matrix_type full
_refine_ls_number_parameters 475
_refine_ls_number_reflns 6677
_refine_ls_number_restraints 0
_refine_ls_restrained_S_all 1.053
_refine_ls_R_factor_all 0.0384
_refine_ls_R_factor_gt 0.0328
_refine_ls_shift/su_max 0.001
_refine_ls_shift/su_mean 0.000
_refine_ls_structure_factor_coef Fsqd
_refine_ls_weighting_details 'calc w=1/[\s^2^(Fo^2^)+(0.0417P)^2^+0.9355P] where P=(Fo^2^+2Fc^2^)/3'
_refine_ls_weighting_scheme calc
_refine_ls_wR_factor_gt 0.0866
_refine_ls_wR_factor_ref 0.0899
_reflns_number_gt 5873
_reflns_number_total 6677
_reflns_threshold_expression >2sigma(I)
_cod_data_source_file c7ce01915g2.cif
_cod_data_source_block cmr_sg_118_1
_cod_depositor_comments
;
The following automatic conversions were performed:

'_symmetry_cell_setting' value 'Triclinic' changed to 'triclinic'
according to
/home/data/users/saulius/crontab/automatic-downloads/rss-feeds/RSC/lib/dictionaries/cif_core.dic
dictionary named 'cif_core.dic' version 2.4.2 from 2011-04-26.

Automatic conversion script
Id: cif_fix_values 4973 2017-02-22 13:04:09Z antanas 

 Adding full bibliography for 7229994--7229999.cif.
;
_cod_original_sg_symbol_H-M 'P-1 '
_cod_database_code 7229994

loop_
_symmetry_equiv_pos_as_xyz
'x, y, z'
'-x, -y, -z'

loop_
_atom_site_label
_atom_site_type_symbol
_atom_site_fract_x
_atom_site_fract_y
_atom_site_fract_z
_atom_site_U_iso_or_equiv
_atom_site_adp_type
_atom_site_occupancy
_atom_site_symmetry_multiplicity
_atom_site_calc_flag
_atom_site_refinement_flags
Cl1 Cl -0.03679(6) 0.35369(2) 0.37544(2) 0.01971(9) Uani 1 1 d .
Cl2 Cl 0.48008(6) 0.45760(2) 0.32431(3) 0.01957(9) Uani 1 1 d .
O1 O 0.23303(16) 1.01999(7) 0.48914(7) 0.0178(2) Uani 1 1 d .
O2 O -0.08831(16) 1.10122(7) 0.72972(7) 0.0174(2) Uani 1 1 d .
O3 O 0.2437(2) 0.24689(9) 0.30038(9) 0.0354(3) Uani 1 1 d .
O4 O 0.29358(17) 0.58365(8) -0.07768(8) 0.0225(3) Uani 1 1 d .
O5 O 0.10924(17) 0.69195(7) -0.03562(7) 0.0211(2) Uani 1 1 d .
H5 H 0.1371 0.7242 -0.0905 0.032 Uiso 1 1 calc R
O6 O 0.27584(19) 0.26332(8) 0.15474(9) 0.0284(3) Uani 1 1 d .
O7 O 0.27058(17) 0.90187(8) 0.05402(8) 0.0248(3) Uani 1 1 d .
O8 O 0.47532(18) 0.84913(8) -0.04204(8) 0.0249(3) Uani 1 1 d .
H8 H 0.4498 0.8998 -0.0808 0.037 Uiso 1 1 calc R
O9 O 0.15203(18) 0.54505(8) 0.40174(8) 0.0249(3) Uani 1 1 d .
O10 O 0.22446(17) 0.68534(8) 0.39246(8) 0.0229(3) Uani 1 1 d .
O11 O 0.48846(16) 0.77578(7) 0.49196(7) 0.0177(2) Uani 1 1 d .
O12 O 0.83669(16) 0.70546(7) 0.24971(7) 0.0192(2) Uani 1 1 d .
N1 N 0.30839(18) 0.82773(8) 0.63796(8) 0.0142(2) Uani 1 1 d .
H1 H 0.3717 0.8201 0.5891 0.017 Uiso 1 1 calc R
N2 N 0.06475(17) 1.05706(8) 0.61010(8) 0.0125(2) Uani 1 1 d .
N3 N 0.02405(18) 0.94987(8) 0.76609(8) 0.0130(2) Uani 1 1 d .
N4 N 0.18486(18) 0.79802(9) 0.78620(9) 0.0152(3) Uani 1 1 d .
N5 N 0.22825(19) 0.29317(9) 0.21898(9) 0.0187(3) Uani 1 1 d .
N6 N 0.22898(18) 0.62096(9) 0.36118(9) 0.0165(3) Uani 1 1 d .
N7 N 0.65545(18) 0.74032(8) 0.36909(8) 0.0144(3) Uani 1 1 d .
N8 N 0.69489(17) 0.85009(8) 0.21410(8) 0.0129(2) Uani 1 1 d .
N9 N 0.54327(17) 1.00416(8) 0.19795(8) 0.0137(2) Uani 1 1 d .
N10 N 0.42438(17) 0.97097(8) 0.34766(8) 0.0132(2) Uani 1 1 d .
H10 H 0.3656 0.9780 0.3976 0.016 Uiso 1 1 calc R
C1 C 0.2918(2) 0.76555(10) 0.72458(10) 0.0157(3) Uani 1 1 d .
H1A H 0.3485 0.7059 0.7405 0.019 Uiso 1 1 calc R
C2 C 0.2039(2) 0.90671(10) 0.64215(10) 0.0130(3) Uani 1 1 d .
C3 C 0.1733(2) 0.99534(10) 0.57313(10) 0.0128(3) Uani 1 1 d .
C4 C 0.0222(2) 1.15109(10) 0.54482(10) 0.0156(3) Uani 1 1 d .
H4A H 0.1126 1.1649 0.4893 0.023 Uiso 1 1 calc R
H4B H 0.0311 1.1974 0.5735 0.023 Uiso 1 1 calc R
H4C H -0.1048 1.1523 0.5290 0.023 Uiso 1 1 calc R
C5 C -0.0056(2) 1.03976(10) 0.70462(10) 0.0129(3) Uani 1 1 d .
C6 C 0.1313(2) 0.88641(10) 0.73399(10) 0.0126(3) Uani 1 1 d .
C7 C -0.0459(2) 0.92601(11) 0.86583(10) 0.0162(3) Uani 1 1 d .
H7A H -0.1170 0.8688 0.8873 0.024 Uiso 1 1 calc R
H7B H -0.1272 0.9761 0.8750 0.024 Uiso 1 1 calc R
H7C H 0.0608 0.9176 0.9002 0.024 Uiso 1 1 calc R
C8 C 0.1508(2) 0.39006(10) 0.19582(10) 0.0148(3) Uani 1 1 d .
C9 C 0.1991(2) 0.45014(10) 0.10484(10) 0.0149(3) Uani 1 1 d .
H9 H 0.2761 0.4283 0.0622 0.018 Uiso 1 1 calc R
C10 C 0.1323(2) 0.54281(10) 0.07773(10) 0.0133(3) Uani 1 1 d .
C11 C 0.1880(2) 0.60736(10) -0.01997(10) 0.0149(3) Uani 1 1 d .
C12 C 0.0357(2) 0.42165(10) 0.26134(10) 0.0140(3) Uani 1 1 d .
C13 C -0.0296(2) 0.51468(10) 0.23300(10) 0.0151(3) Uani 1 1 d .
H13 H -0.1063 0.5368 0.2755 0.018 Uiso 1 1 calc R
C14 C 0.0178(2) 0.57480(10) 0.14243(10) 0.0140(3) Uani 1 1 d .
H14 H -0.0269 0.6368 0.1247 0.017 Uiso 1 1 calc R
C15 C 0.3731(2) 0.84062(10) 0.03906(10) 0.0151(3) Uani 1 1 d .
C16 C 0.3992(2) 0.74498(10) 0.11046(10) 0.0133(3) Uani 1 1 d .
C17 C 0.3105(2) 0.72712(10) 0.20144(10) 0.0140(3) Uani 1 1 d .
H17 H 0.2388 0.7739 0.2179 0.017 Uiso 1 1 calc R
C18 C 0.3314(2) 0.63814(10) 0.26697(10) 0.0137(3) Uani 1 1 d .
C19 C 0.4408(2) 0.56763(10) 0.24362(10) 0.0141(3) Uani 1 1 d .
C20 C 0.5084(2) 0.67507(10) 0.08681(10) 0.0153(3) Uani 1 1 d .
H20 H 0.5676 0.6877 0.0261 0.018 Uiso 1 1 calc R
C21 C 0.5298(2) 0.58671(10) 0.15293(10) 0.0154(3) Uani 1 1 d .
H21 H 0.6034 0.5404 0.1366 0.018 Uiso 1 1 calc R
C22 C 0.6940(2) 0.64477(11) 0.43250(11) 0.0214(3) Uani 1 1 d .
H22A H 0.8086 0.6448 0.4593 0.032 Uiso 1 1 calc R
H22B H 0.7102 0.6020 0.3983 0.032 Uiso 1 1 calc R
H22C H 0.5885 0.6252 0.4812 0.032 Uiso 1 1 calc R
C23 C 0.7357(2) 0.76229(10) 0.27553(10) 0.0141(3) Uani 1 1 d .
C24 C 0.5884(2) 0.91333(10) 0.24748(10) 0.0120(3) Uani 1 1 d .
C25 C 0.5462(2) 0.80105(10) 0.40780(10) 0.0136(3) Uani 1 1 d .
C26 C 0.7877(2) 0.87639(11) 0.11747(10) 0.0163(3) Uani 1 1 d .
H26A H 0.7319 0.9342 0.0803 0.024 Uiso 1 1 calc R
H26B H 0.7699 0.8275 0.0933 0.024 Uiso 1 1 calc R
H26C H 0.9220 0.8847 0.1157 0.024 Uiso 1 1 calc R
C27 C 0.4437(2) 1.03573(10) 0.26221(10) 0.0141(3) Uani 1 1 d .
H27 H 0.3931 1.0965 0.2487 0.017 Uiso 1 1 calc R
C28 C 0.5173(2) 0.89062(10) 0.33990(10) 0.0127(3) Uani 1 1 d .

loop_
_atom_site_aniso_label
_atom_site_aniso_U_11
_atom_site_aniso_U_22
_atom_site_aniso_U_33
_atom_site_aniso_U_23
_atom_site_aniso_U_13
_atom_site_aniso_U_12
Cl1 0.0253(2) 0.01411(17) 0.01459(17) 0.00083(14) -0.00106(14) 0.00017(14)
Cl2 0.0235(2) 0.01305(17) 0.01755(18) -0.00060(14) -0.00178(14) 0.00417(14)
O1 0.0246(6) 0.0155(5) 0.0110(5) -0.0037(4) 0.0019(4) 0.0031(4)
O2 0.0221(6) 0.0149(5) 0.0166(5) -0.0083(4) -0.0018(4) 0.0047(4)
O3 0.0528(9) 0.0217(6) 0.0225(6) 0.0009(5) -0.0053(6) 0.0183(6)
O4 0.0299(6) 0.0180(5) 0.0170(5) -0.0059(5) 0.0034(5) 0.0049(5)
O5 0.0320(7) 0.0137(5) 0.0119(5) -0.0001(4) 0.0007(5) 0.0068(5)
O6 0.0396(7) 0.0164(6) 0.0283(6) -0.0097(5) -0.0001(5) 0.0083(5)
O7 0.0304(7) 0.0175(6) 0.0194(6) -0.0020(5) 0.0051(5) 0.0081(5)
O8 0.0336(7) 0.0171(6) 0.0149(5) 0.0010(4) 0.0053(5) 0.0093(5)
O9 0.0316(7) 0.0159(5) 0.0201(6) -0.0010(5) 0.0073(5) -0.0034(5)
O10 0.0310(7) 0.0210(6) 0.0183(6) -0.0106(5) 0.0012(5) 0.0013(5)
O11 0.0229(6) 0.0168(5) 0.0115(5) -0.0043(4) 0.0011(4) 0.0032(4)
O12 0.0239(6) 0.0145(5) 0.0182(5) -0.0069(4) 0.0019(4) 0.0049(4)
N1 0.0164(6) 0.0129(6) 0.0131(6) -0.0055(5) -0.0004(5) 0.0039(5)
N2 0.0154(6) 0.0103(6) 0.0111(6) -0.0033(5) -0.0016(5) 0.0018(5)
N3 0.0155(6) 0.0128(6) 0.0104(6) -0.0044(5) -0.0002(5) 0.0018(5)
N4 0.0176(6) 0.0127(6) 0.0144(6) -0.0041(5) -0.0020(5) 0.0025(5)
N5 0.0190(7) 0.0118(6) 0.0223(7) -0.0029(5) -0.0018(5) 0.0031(5)
N6 0.0173(6) 0.0161(6) 0.0140(6) -0.0035(5) -0.0016(5) 0.0031(5)
N7 0.0176(6) 0.0112(6) 0.0127(6) -0.0033(5) -0.0001(5) 0.0034(5)
N8 0.0141(6) 0.0126(6) 0.0113(6) -0.0048(5) 0.0014(5) 0.0013(5)
N9 0.0141(6) 0.0113(6) 0.0143(6) -0.0033(5) -0.0009(5) 0.0008(5)
N10 0.0143(6) 0.0120(6) 0.0133(6) -0.0053(5) 0.0000(5) 0.0023(5)
C1 0.0177(7) 0.0129(7) 0.0153(7) -0.0041(6) -0.0022(6) 0.0031(6)
C2 0.0144(7) 0.0122(7) 0.0128(7) -0.0052(6) -0.0015(5) 0.0017(5)
C3 0.0121(7) 0.0134(7) 0.0139(7) -0.0059(6) -0.0015(5) 0.0001(5)
C4 0.0190(8) 0.0112(7) 0.0147(7) -0.0024(6) -0.0024(6) 0.0024(5)
C5 0.0119(7) 0.0141(7) 0.0133(7) -0.0055(6) -0.0022(5) 0.0001(5)
C6 0.0122(7) 0.0126(7) 0.0132(7) -0.0047(5) -0.0025(5) 0.0005(5)
C7 0.0202(8) 0.0168(7) 0.0106(7) -0.0049(6) 0.0009(6) 0.0016(6)
C8 0.0156(7) 0.0104(7) 0.0187(7) -0.0048(6) -0.0051(6) 0.0022(5)
C9 0.0158(7) 0.0129(7) 0.0169(7) -0.0066(6) -0.0022(6) 0.0022(5)
C10 0.0141(7) 0.0121(7) 0.0143(7) -0.0047(6) -0.0033(5) 0.0007(5)
C11 0.0168(7) 0.0130(7) 0.0151(7) -0.0046(6) -0.0036(6) 0.0008(5)
C12 0.0155(7) 0.0125(7) 0.0132(7) -0.0025(5) -0.0030(5) -0.0010(5)
C13 0.0157(7) 0.0139(7) 0.0160(7) -0.0060(6) -0.0016(6) 0.0011(5)
C14 0.0149(7) 0.0106(6) 0.0160(7) -0.0036(6) -0.0033(6) 0.0016(5)
C15 0.0136(7) 0.0158(7) 0.0146(7) -0.0044(6) 0.0005(5) -0.0003(5)
C16 0.0125(7) 0.0123(7) 0.0148(7) -0.0045(6) -0.0015(5) -0.0005(5)
C17 0.0137(7) 0.0129(7) 0.0157(7) -0.0059(6) -0.0010(6) 0.0008(5)
C18 0.0134(7) 0.0145(7) 0.0127(7) -0.0042(6) -0.0009(5) -0.0008(5)
C19 0.0152(7) 0.0101(6) 0.0160(7) -0.0026(5) -0.0044(6) 0.0006(5)
C20 0.0151(7) 0.0159(7) 0.0150(7) -0.0059(6) -0.0004(6) -0.0001(6)
C21 0.0147(7) 0.0143(7) 0.0176(7) -0.0066(6) -0.0017(6) 0.0018(5)
C22 0.0284(9) 0.0134(7) 0.0169(7) -0.0010(6) 0.0011(6) 0.0069(6)
C23 0.0140(7) 0.0136(7) 0.0149(7) -0.0061(6) 0.0002(5) 0.0003(5)
C24 0.0106(7) 0.0120(6) 0.0139(7) -0.0050(5) -0.0019(5) 0.0000(5)
C25 0.0119(7) 0.0148(7) 0.0149(7) -0.0067(6) -0.0009(5) 0.0011(5)
C26 0.0196(8) 0.0157(7) 0.0122(7) -0.0048(6) 0.0021(6) 0.0002(6)
C27 0.0132(7) 0.0125(7) 0.0163(7) -0.0050(6) -0.0013(5) 0.0008(5)
C28 0.0122(7) 0.0125(7) 0.0138(7) -0.0054(6) -0.0013(5) 0.0016(5)

loop_
_atom_type_symbol
_atom_type_description
_atom_type_scat_dispersion_real
_atom_type_scat_dispersion_imag
_atom_type_scat_source
C C 0.0033 0.0016 'International Tables Vol C Tables 4.2.6.8 and 6.1.1.4'
H H 0.0000 0.0000 'International Tables Vol C Tables 4.2.6.8 and 6.1.1.4'
N N 0.0061 0.0033 'International Tables Vol C Tables 4.2.6.8 and 6.1.1.4'
O O 0.0106 0.0060 'International Tables Vol C Tables 4.2.6.8 and 6.1.1.4'
Cl Cl 0.1484 0.1585 'International Tables Vol C Tables 4.2.6.8 and 6.1.1.4'

loop_
_geom_angle_atom_site_label_1
_geom_angle_atom_site_label_2
_geom_angle_atom_site_label_3
_geom_angle
C11 O5 H5 109.5
C15 O8 H8 109.5
C1 N1 C2 106.51(12)
C1 N1 H1 126.7
C2 N1 H1 126.7
C3 N2 C5 126.73(12)
C3 N2 C4 117.24(12)
C5 N2 C4 116.01(11)
C6 N3 C5 119.13(12)
C6 N3 C7 120.72(12)
C5 N3 C7 119.96(12)
C1 N4 C6 104.02(12)
O3 N5 O6 123.27(13)
O3 N5 C8 119.11(13)
O6 N5 C8 117.62(13)
O9 N6 O10 124.76(13)
O9 N6 C18 118.20(12)
O10 N6 C18 117.03(12)
C25 N7 C23 126.29(12)
C25 N7 C22 117.18(12)
C23 N7 C22 116.52(12)
C24 N8 C23 119.13(12)
C24 N8 C26 122.27(12)
C23 N8 C26 118.13(12)
C27 N9 C24 103.65(12)
C27 N10 C28 106.49(12)
C27 N10 H10 126.8
C28 N10 H10 126.8
N1 C1 N4 112.97(13)
N1 C1 H1A 123.5
N4 C1 H1A 123.5
C6 C2 N1 105.56(12)
C6 C2 C3 122.36(13)
N1 C2 C3 132.03(13)
O1 C3 N2 120.72(13)
O1 C3 C2 126.93(13)
N2 C3 C2 112.34(12)
N2 C4 H4A 109.5
N2 C4 H4B 109.5
H4A C4 H4B 109.5
N2 C4 H4C 109.5
H4A C4 H4C 109.5
H4B C4 H4C 109.5
O2 C5 N3 122.43(13)
O2 C5 N2 120.96(13)
N3 C5 N2 116.61(12)
N4 C6 N3 126.42(13)
N4 C6 C2 110.93(12)
N3 C6 C2 122.62(13)
N3 C7 H7A 109.5
N3 C7 H7B 109.5
H7A C7 H7B 109.5
N3 C7 H7C 109.5
H7A C7 H7C 109.5
H7B C7 H7C 109.5
C9 C8 C12 120.95(13)
C9 C8 N5 116.46(13)
C12 C8 N5 122.59(13)
C10 C9 C8 119.89(13)
C10 C9 H9 120.1
C8 C9 H9 120.1
C9 C10 C14 119.54(14)
C9 C10 C11 119.46(13)
C14 C10 C11 120.99(13)
O4 C11 O5 124.48(14)
O4 C11 C10 123.30(13)
O5 C11 C10 112.22(12)
C13 C12 C8 118.37(13)
C13 C12 Cl1 116.32(11)
C8 C12 Cl1 125.30(11)
C14 C13 C12 120.94(13)
C14 C13 H13 119.5
C12 C13 H13 119.5
C13 C14 C10 120.31(13)
C13 C14 H14 119.8
C10 C14 H14 119.8
O7 C15 O8 124.23(14)
O7 C15 C16 123.97(13)
O8 C15 C16 111.80(12)
C20 C16 C17 120.25(13)
C20 C16 C15 121.07(13)
C17 C16 C15 118.68(13)
C18 C17 C16 118.67(13)
C18 C17 H17 120.7
C16 C17 H17 120.7
C17 C18 C19 121.33(13)
C17 C18 N6 116.97(12)
C19 C18 N6 121.68(13)
C21 C19 C18 119.35(13)
C21 C19 Cl2 117.73(11)
C18 C19 Cl2 122.86(11)
C21 C20 C16 120.63(14)
C21 C20 H20 119.7
C16 C20 H20 119.7
C20 C21 C19 119.75(13)
C20 C21 H21 120.1
C19 C21 H21 120.1
N7 C22 H22A 109.5
N7 C22 H22B 109.5
H22A C22 H22B 109.5
N7 C22 H22C 109.5
H22A C22 H22C 109.5
H22B C22 H22C 109.5
O12 C23 N8 121.38(13)
O12 C23 N7 121.10(13)
N8 C23 N7 117.51(12)
N9 C24 C28 111.19(12)
N9 C24 N8 126.99(13)
C28 C24 N8 121.80(13)
O11 C25 N7 121.12(13)
O11 C25 C28 126.88(13)
N7 C25 C28 111.99(12)
N8 C26 H26A 109.5
N8 C26 H26B 109.5
H26A C26 H26B 109.5
N8 C26 H26C 109.5
H26A C26 H26C 109.5
H26B C26 H26C 109.5
N10 C27 N9 113.18(13)
N10 C27 H27 123.4
N9 C27 H27 123.4
C24 C28 N10 105.49(12)
C24 C28 C25 123.16(13)
N10 C28 C25 131.33(13)

loop_
_geom_bond_atom_site_label_1
_geom_bond_atom_site_label_2
_geom_bond_distance
Cl1 C12 1.7242(15)
Cl2 C19 1.7320(15)
O1 C3 1.2353(18)
O2 C5 1.2145(17)
O3 N5 1.2240(18)
O4 C11 1.2159(18)
O5 C11 1.3194(18)
O5 H5 0.8200
O6 N5 1.2244(17)
O7 C15 1.2058(18)
O8 C15 1.3222(18)
O8 H8 0.8200
O9 N6 1.2212(17)
O10 N6 1.2267(17)
O11 C25 1.2344(18)
O12 C23 1.2198(17)
N1 C1 1.3347(19)
N1 C2 1.3810(18)
N1 H1 0.8600
N2 C3 1.3938(18)
N2 C5 1.4103(18)
N2 C4 1.4719(18)
N3 C6 1.3692(18)
N3 C5 1.3851(18)
N3 C7 1.4713(18)
N4 C1 1.3381(19)
N4 C6 1.3623(18)
N5 C8 1.4727(18)
N6 C18 1.4723(18)
N7 C25 1.3999(18)
N7 C23 1.4052(18)
N7 C22 1.4718(18)
N8 C24 1.3748(18)
N8 C23 1.3789(19)
N8 C26 1.4681(18)
N9 C27 1.3402(18)
N9 C24 1.3636(18)
N10 C27 1.3364(19)
N10 C28 1.3793(18)
N10 H10 0.8600
C1 H1A 0.9300
C2 C6 1.370(2)
C2 C3 1.420(2)
C4 H4A 0.9600
C4 H4B 0.9600
C4 H4C 0.9600
C7 H7A 0.9600
C7 H7B 0.9600
C7 H7C 0.9600
C8 C9 1.390(2)
C8 C12 1.402(2)
C9 C10 1.3894(19)
C9 H9 0.9300
C10 C14 1.394(2)
C10 C11 1.496(2)
C12 C13 1.391(2)
C13 C14 1.384(2)
C13 H13 0.9300
C14 H14 0.9300
C15 C16 1.503(2)
C16 C20 1.391(2)
C16 C17 1.395(2)
C17 C18 1.389(2)
C17 H17 0.9300
C18 C19 1.397(2)
C19 C21 1.389(2)
C20 C21 1.387(2)
C20 H20 0.9300
C21 H21 0.9300
C22 H22A 0.9600
C22 H22B 0.9600
C22 H22C 0.9600
C24 C28 1.372(2)
C25 C28 1.420(2)
C26 H26A 0.9600
C26 H26B 0.9600
C26 H26C 0.9600
C27 H27 0.9300
